data_2203324
loop_
_publ_author_name
'Huo, Fangjun'
'Guo, Wei'
'Yin, Caixia'
'Yang, Pin'
'Xia, Chizhong'

_publ_section_title
;
 Dimethyl 4-bromo-1-methyl-3,5-pyrazoledicarboxylate
;
_journal_issue 3
_journal_name_full 'Acta Crystallographica Section E'
_journal_page_first o416
_journal_page_last o418
_journal_paper_doi 10.1107/S1600536804003629
_journal_volume 60
_journal_year 2004
_chemical_formula_iupac 'C8 H9 Br N2 O4'
_chemical_formula_moiety 'C8 H9 Br N2 O4'
_chemical_formula_sum 'C8 H9 Br N2 O4'
_chemical_formula_weight 277.08
_chemical_melting_point 397
_chemical_name_common 'Dimethyl 4-bromo-1-methyl-3,5-pyrazoledicarboxylate'
_chemical_name_systematic
;
Dimethyl 4-bromo-1-methyl-3,5-pyrazoledicarboxylate
;
_space_group_IT_number 62
_symmetry_cell_setting orthorhombic
_symmetry_space_group_name_Hall '-P 2ac 2n'
_symmetry_space_group_name_H-M 'P n m a'
_atom_sites_solution_hydrogens geom
_atom_sites_solution_primary direct
_atom_sites_solution_secondary difmap
_audit_creation_method SHELXL-97
_cell_angle_alpha 90.00
_cell_angle_beta 90.00
_cell_angle_gamma 90.00
_cell_formula_units_Z 4
_cell_length_a 9.4076(12)
_cell_length_b 6.8574(9)
_cell_length_c 16.242(2)
_cell_measurement_reflns_used 5319
_cell_measurement_temperature 298(2)
_cell_measurement_theta_max 22.413
_cell_measurement_theta_min 2.500
_cell_volume 1047.8(2)
_computing_cell_refinement SMART
_computing_data_collection 'SMART (Bruker, 2000)'
_computing_data_reduction 'SHELXTL (Bruker, 2000)'
_computing_molecular_graphics 'SHELXTL (Bruker, 1999)'
_computing_publication_material SHELXTL
_computing_structure_refinement 'SHELXL97 (Sheldrick, 1997)'
_computing_structure_solution 'SHELXS97 (Sheldrick, 1997)'
_diffrn_ambient_temperature 298(2)
_diffrn_detector_area_resol_mean '100x100 microns'
_diffrn_measured_fraction_theta_full 0.992
_diffrn_measured_fraction_theta_max 0.992
_diffrn_measurement_device_type 'SMART 1K CCD area-detector'
_diffrn_measurement_method \w
_diffrn_radiation_monochromator graphite
_diffrn_radiation_source 'fine-focus sealed tube'
_diffrn_radiation_type MoK\a
_diffrn_radiation_wavelength 0.71073
_diffrn_reflns_av_R_equivalents 0.0319
_diffrn_reflns_av_sigmaI/netI 0.0317
_diffrn_reflns_limit_h_max 11
_diffrn_reflns_limit_h_min -11
_diffrn_reflns_limit_k_max 8
_diffrn_reflns_limit_k_min -5
_diffrn_reflns_limit_l_max 18
_diffrn_reflns_limit_l_min -19
_diffrn_reflns_number 5013
_diffrn_reflns_theta_full 25.01
_diffrn_reflns_theta_max 25.01
_diffrn_reflns_theta_min 2.50
_diffrn_standards_decay_% 4.06
_diffrn_standards_interval_count 0
_diffrn_standards_interval_time 0
_diffrn_standards_number 0
_exptl_absorpt_coefficient_mu 3.919
_exptl_absorpt_correction_T_max 0.6953
_exptl_absorpt_correction_T_min 0.5078
_exptl_absorpt_correction_type multi-scan
_exptl_absorpt_process_details '(SADABS; Sheldrick, 1996)'
_exptl_crystal_colour colorless
_exptl_crystal_density_diffrn 1.756
_exptl_crystal_density_method 'not measured'
_exptl_crystal_description block
_exptl_crystal_F_000 552
_exptl_crystal_size_max 0.20
_exptl_crystal_size_mid 0.10
_exptl_crystal_size_min 0.10
_refine_diff_density_max 0.316
_refine_diff_density_min -0.209
_refine_ls_extinction_method none
_refine_ls_goodness_of_fit_ref 1.048
_refine_ls_hydrogen_treatment constr
_refine_ls_matrix_type full
_refine_ls_number_parameters 94
_refine_ls_number_reflns 1003
_refine_ls_number_restraints 0
_refine_ls_restrained_S_all 1.048
_refine_ls_R_factor_all 0.0406
_refine_ls_R_factor_gt 0.0308
_refine_ls_shift/su_max 0.000
_refine_ls_shift/su_mean 0.000
_refine_ls_structure_factor_coef Fsqd
_refine_ls_weighting_details 'calc w = 1/[\s^2^(Fo^2^)+(0.0489P)^2^+0.0035P] where P = (Fo^2^+2Fc^2^)/3'
_refine_ls_weighting_scheme calc
_refine_ls_wR_factor_gt 0.0782
_refine_ls_wR_factor_ref 0.0828
_reflns_number_gt 812
_reflns_number_total 1003
_reflns_threshold_expression I>2\s(I)
_cod_data_source_file na6296.cif
_cod_data_source_block I
_cod_depositor_comments
;
The following automatic conversions were performed:
'_symmetry_cell_setting' value 'Orthorhombic' changed to 'orthorhombic'
according to '/home/saulius/struct/CIF-dictionaries/cif_core.dic'
dictionary named 'cif_core.dic' version 2.4.1 from 2010-06-29.

Automatic conversion script
Id: cif_fix_enum 1527 2010-12-29 10:47:43Z saulius 

The following automatic conversions were performed:

'_symmetry_cell_setting' value 'Orthorhombic' changed to
'orthorhombic' according to
/home/saulius/struct/CIF-dictionaries/cif_core.dic dictionary named
'cif_core.dic' version 2.4.1 from 2010-06-29.

Automatic conversion script
Id: cif_fix_values 1715 2011-07-08 13:25:40Z adriana 
;
_cod_database_code 2203324
_cod_database_fobs_code 2203324

loop_
_symmetry_equiv_pos_as_xyz
'x, y, z'
'-x+1/2, -y, z+1/2'
'-x, y+1/2, -z'
'x+1/2, -y+1/2, -z+1/2'
'-x, -y, -z'
'x-1/2, y, -z-1/2'
'x, -y-1/2, z'
'-x-1/2, y-1/2, z-1/2'

loop_
_atom_site_label
_atom_site_fract_x
_atom_site_fract_y
_atom_site_fract_z
_atom_site_U_iso_or_equiv
_atom_site_adp_type
_atom_site_calc_flag
_atom_site_refinement_flags
_atom_site_occupancy
_atom_site_type_symbol
Br 0.23519(4) 0.2500 0.37384(2) 0.0590(2) Uani d S 1 Br
C3 -0.0379(4) 0.2500 0.4588(2) 0.0414(9) Uani d S 1 C
C6 0.2808(4) 0.2500 0.5913(3) 0.0491(10) Uani d S 1 C
O1 0.2898(3) 0.2500 0.6648(2) 0.0802(10) Uani d S 1 O
N1 0.0163(3) 0.2500 0.58639(18) 0.0452(8) Uani d S 1 N
C2 0.1109(3) 0.2500 0.4631(2) 0.0400(9) Uani d S 1 C
C8 -0.0147(5) 0.2500 0.6752(2) 0.0581(11) Uani d S 1 C
H8A -0.0021 0.3792 0.6968 0.087 Uiso calc PR 0.50 H
H8B 0.0488 0.1619 0.7027 0.087 Uiso calc PR 0.50 H
H8C -0.1110 0.2089 0.6840 0.087 Uiso calc PR 0.50 H
C1 0.1446(4) 0.2500 0.5467(2) 0.0410(9) Uani d S 1 C
C7 0.5316(5) 0.2500 0.5779(3) 0.0798(15) Uani d S 1 C
H7A 0.5589 0.3814 0.5909 0.120 Uiso calc PR 0.50 H
H7B 0.5985 0.1953 0.5397 0.120 Uiso calc PR 0.50 H
H7C 0.5306 0.1733 0.6274 0.120 Uiso calc PR 0.50 H
C4 -0.1302(4) 0.2500 0.3853(2) 0.0440(9) Uani d S 1 C
N2 -0.0938(3) 0.2500 0.53512(18) 0.0435(8) Uani d S 1 N
O3 -0.2667(3) 0.2500 0.40673(19) 0.0647(9) Uani d S 1 O
O4 -0.0890(3) 0.2500 0.31576(16) 0.0622(8) Uani d S 1 O
C5 -0.3674(4) 0.2500 0.3385(3) 0.0690(13) Uani d S 1 C
H5A -0.3594 0.3703 0.3086 0.104 Uiso calc PR 0.50 H
H5B -0.4623 0.2369 0.3596 0.104 Uiso calc PR 0.50 H
H5C -0.3469 0.1428 0.3024 0.104 Uiso calc PR 0.50 H
O2 0.3906(3) 0.2500 0.54123(17) 0.0664(9) Uani d S 1 O

loop_
_atom_site_aniso_label
_atom_site_aniso_U_11
_atom_site_aniso_U_22
_atom_site_aniso_U_33
_atom_site_aniso_U_12
_atom_site_aniso_U_13
_atom_site_aniso_U_23
Br 0.0334(3) 0.1002(4) 0.0435(3) 0.000 0.00413(16) 0.000
C3 0.0352(19) 0.047(2) 0.042(2) 0.000 0.0008(16) 0.000
C6 0.040(2) 0.063(3) 0.044(2) 0.000 -0.0043(18) 0.000
O1 0.0547(19) 0.141(3) 0.0445(19) 0.000 -0.0075(15) 0.000
N1 0.0435(19) 0.054(2) 0.0379(17) 0.000 0.0035(15) 0.000
C2 0.0316(18) 0.051(2) 0.0369(19) 0.000 0.0028(15) 0.000
C8 0.059(3) 0.076(3) 0.039(2) 0.000 0.0096(19) 0.000
C1 0.0328(19) 0.048(2) 0.042(2) 0.000 0.0025(15) 0.000
C7 0.039(3) 0.124(4) 0.076(3) 0.000 -0.008(2) 0.000
C4 0.030(2) 0.049(2) 0.053(3) 0.000 0.0009(17) 0.000
N2 0.0347(16) 0.053(2) 0.0424(18) 0.000 0.0001(14) 0.000
O3 0.0321(16) 0.119(3) 0.0425(16) 0.000 0.0003(12) 0.000
O4 0.0391(15) 0.109(2) 0.0386(16) 0.000 0.0010(13) 0.000
C5 0.032(2) 0.121(4) 0.054(3) 0.000 -0.010(2) 0.000
O2 0.0358(15) 0.114(3) 0.0495(17) 0.000 -0.0083(13) 0.000

loop_
_atom_type_symbol
_atom_type_description
_atom_type_scat_dispersion_real
_atom_type_scat_dispersion_imag
_atom_type_scat_source
C C 0.0033 0.0016 'International Tables Vol C Tables 4.2.6.8 and 6.1.1.4'
H H 0.0000 0.0000 'International Tables Vol C Tables 4.2.6.8 and 6.1.1.4'
N N 0.0061 0.0033 'International Tables Vol C Tables 4.2.6.8 and 6.1.1.4'
O O 0.0106 0.0060 'International Tables Vol C Tables 4.2.6.8 and 6.1.1.4'
Br Br -0.2901 2.4595 'International Tables Vol C Tables 4.2.6.8 and 6.1.1.4'

loop_
_geom_angle_atom_site_label_1
_geom_angle_atom_site_label_2
_geom_angle_atom_site_label_3
_geom_angle
_geom_angle_publ_flag
O1 C6 O2 124.2(4) y
O1 C6 C1 123.5(4) y
O2 C6 C1 112.3(3) ?
O3 C4 C3 110.9(3) y
O4 C4 O3 124.1(4) y
O4 C4 C3 125.0(3) y
N2 N1 C1 113.1(3) ?
N1 N2 C3 105.8(3) ?
N2 N1 C8 117.4(3) y
N1 C1 C2 104.9(3) ?
N1 C1 C6 122.4(3) y
N2 C3 C2 110.2(3) y
N2 C3 C4 121.0(3) y
C1 N1 C8 129.5(3) y
C1 C2 Br 128.0(3) y
C1 C2 C3 106.0(3) ?
C2 C1 C6 132.6(3) y
C2 C3 C4 128.8(3) y
C3 C2 Br 126.1(3) y
C4 O3 C5 115.4(3) y
C6 O2 C7 117.6(3) y
N1 C8 H8A 109.5 ?
N1 C8 H8B 109.5 ?
H8A C8 H8B 109.5 ?
N1 C8 H8C 109.5 ?
H8A C8 H8C 109.5 ?
H8B C8 H8C 109.5 ?
O2 C7 H7A 109.5 ?
O2 C7 H7B 109.5 ?
H7A C7 H7B 109.5 ?
O2 C7 H7C 109.5 ?
H7A C7 H7C 109.5 ?
H7B C7 H7C 109.5 ?
O3 C5 H5A 109.5 ?
O3 C5 H5B 109.5 ?
H5A C5 H5B 109.5 ?
O3 C5 H5C 109.5 ?
H5A C5 H5C 109.5 ?
H5B C5 H5C 109.5 ?

loop_
_geom_bond_atom_site_label_1
_geom_bond_atom_site_label_2
_geom_bond_distance
_geom_bond_publ_flag
Br C2 1.863(3) ?
C2 C1 1.394(5) y
N1 C1 1.368(4) y
N1 N2 1.329(4) y
C3 N2 1.346(4) y
C3 C2 1.401(5) y
C6 C1 1.472(5) ?
C3 C4 1.477(5) ?
C6 O1 1.196(6) ?
C6 O2 1.314(5) ?
C4 O4 1.194(4) ?
C4 O3 1.330(4) ?
O3 C5 1.458(5) ?
C7 O2 1.455(5) ?
N1 C8 1.472(4) ?
C8 H8A 0.9600 ?
C8 H8B 0.9600 ?
C8 H8C 0.9600 ?
C7 H7A 0.9600 ?
C7 H7B 0.9600 ?
C7 H7C 0.9600 ?
C5 H5A 0.9600 ?
C5 H5B 0.9600 ?

loop_
_geom_hbond_atom_site_label_D
_geom_hbond_atom_site_label_H
_geom_hbond_atom_site_label_A
_geom_hbond_site_symmetry_A
_geom_hbond_distance_DH
_geom_hbond_distance_HA
_geom_hbond_distance_DA
_geom_hbond_angle_DHA
_geom_hbond_publ_flag
C5 H5B Br 1_455 0.96 2.86 3.782(4) 162 y
C7 H7B O3 1_655 0.96 2.53 3.366(6) 145 y
C8 H8B O1 . 0.96 2.43 2.869(5) 108 y
C7 H7C O1 . 0.96 2.40 2.677(6) 96 y
C5 H5C O4 . 0.96 2.54 2.645(5) 85 y

loop_
_geom_torsion_atom_site_label_1
_geom_torsion_atom_site_label_2
_geom_torsion_atom_site_label_3
_geom_torsion_atom_site_label_4
_geom_torsion
N2 C3 C2 C1 0.0
C4 C3 C2 C1 180.0
N2 C3 C2 Br 180.0
C4 C3 C2 Br 0.0
N2 N1 C1 C2 0.0
C8 N1 C1 C2 180.0
N2 N1 C1 C6 180.0
C8 N1 C1 C6 0.0000(10)
C3 C2 C1 N1 0.0
Br C2 C1 N1 180.0
C3 C2 C1 C6 180.0
Br C2 C1 C6 0.0000(10)
O1 C6 C1 N1 0.0000(10)
O2 C6 C1 N1 180.0
O1 C6 C1 C2 180.0000(10)
O2 C6 C1 C2 0.0000(10)
N2 C3 C4 O4 180.0
C2 C3 C4 O4 0.0
N2 C3 C4 O3 0.0
C2 C3 C4 O3 180.0
C1 N1 N2 C3 0.0
C8 N1 N2 C3 180.0
C2 C3 N2 N1 0.0
C4 C3 N2 N1 180.0
O4 C4 O3 C5 0.0
C3 C4 O3 C5 180.0
O1 C6 O2 C7 0.0000(10)
C1 C6 O2 C7 180.0
